data_2200530
loop_
_publ_author_name
'Hall, Belinda J.'
'Hanrahan, Jane R.'
'Johnston, Graham A. R.'
'Hambley, Trevor W.'
'Hibbs, David E.'

_publ_section_title
;
 6-Methylflavone
;
_journal_issue 7
_journal_name_full 'Acta Crystallographica Section E'
_journal_page_first o592
_journal_page_last o593
_journal_paper_doi 10.1107/S1600536801008571
_journal_volume 57
_journal_year 2001
_chemical_formula_sum 'C16 H12 O2'
_chemical_formula_weight 236.26
_chemical_melting_point 125.5(15)
_chemical_name_common 6-methylflavone
_chemical_name_systematic
;
 ?
;
_space_group_IT_number 14
_symmetry_cell_setting monoclinic
_symmetry_space_group_name_Hall '-P 2ybc'
_symmetry_space_group_name_H-M 'P 1 21/c 1'
_audit_creation_method SHELXL-97
_cell_angle_alpha 90
_cell_angle_beta 90.043(3)
_cell_angle_gamma 90
_cell_formula_units_Z 4
_cell_length_a 4.7103(8)
_cell_length_b 11.684(2)
_cell_length_c 21.352(4)
_cell_measurement_reflns_used 999
_cell_measurement_temperature 150(2)
_cell_measurement_theta_max 28.3
_cell_measurement_theta_min 1.9
_cell_volume 1175.1(4)
_computing_cell_refinement SMART
_computing_data_collection 'SMART (Siemens, 1995)'
_computing_data_reduction 'SAINT (Siemens, 1995)'
_computing_molecular_graphics 'Ortep3 for Windows (Farrugia, 1997)'
_computing_structure_refinement 'SHELXL97 (Sheldrick, 1997)'
_computing_structure_solution 'SHELXS97 (Sheldrick, 1990)'
_diffrn_ambient_temperature 150(2)
_diffrn_measured_fraction_theta_full .946
_diffrn_measured_fraction_theta_max .946
_diffrn_measurement_device_type 'Bruker SMART 1000 CCD'
_diffrn_measurement_method \w-scan
_diffrn_radiation_monochromator graphite
_diffrn_radiation_source 'fine-focus sealed tube'
_diffrn_radiation_type MoK\a
_diffrn_radiation_wavelength .71073
_diffrn_reflns_av_R_equivalents .033
_diffrn_reflns_av_sigmaI/netI .050
_diffrn_reflns_limit_h_max 6
_diffrn_reflns_limit_h_min -6
_diffrn_reflns_limit_k_max 15
_diffrn_reflns_limit_k_min -10
_diffrn_reflns_limit_l_max 28
_diffrn_reflns_limit_l_min -28
_diffrn_reflns_number 7396
_diffrn_reflns_theta_full 28.3
_diffrn_reflns_theta_max 28.3
_diffrn_reflns_theta_min 1.9
_exptl_absorpt_coefficient_mu .087
_exptl_absorpt_correction_type none
_exptl_crystal_colour Colourless
_exptl_crystal_density_diffrn 1.335
_exptl_crystal_density_meas ?
_exptl_crystal_density_method 'not measured'
_exptl_crystal_description Prism
_exptl_crystal_F_000 496
_exptl_crystal_size_max .25
_exptl_crystal_size_mid .15
_exptl_crystal_size_min .15
_refine_diff_density_max .26
_refine_diff_density_min -.20
_refine_ls_extinction_method none
_refine_ls_goodness_of_fit_ref .934
_refine_ls_hydrogen_treatment constr
_refine_ls_matrix_type full
_refine_ls_number_parameters 164
_refine_ls_number_reflns 2758
_refine_ls_number_restraints 0
_refine_ls_restrained_S_all .934
_refine_ls_R_factor_all .085
_refine_ls_R_factor_gt .045
_refine_ls_shift/su_max <0.001
_refine_ls_shift/su_mean .000
_refine_ls_structure_factor_coef Fsqd
_refine_ls_weighting_details 'calc w=1/[\s^2^(Fo^2^)+(0.0696P)^2^] where P=(Fo^2^+2Fc^2^)/3'
_refine_ls_weighting_scheme calc
_refine_ls_wR_factor_ref .127
_reflns_number_gt 1644
_reflns_number_total 2758
_reflns_threshold_expression >2\s(I)
_cod_data_source_file tk6019.cif
_cod_data_source_block I
_cod_depositor_comments
;
The following automatic conversions were performed:
'_symmetry_cell_setting' value 'Monoclinic' changed to 'monoclinic'
according to '/home/saulius/struct/CIF-dictionaries/cif_core.dic'
dictionary named 'cif_core.dic' version 2.4.1 from 2010-06-29.

Automatic conversion script
Id: cif_fix_enum 1527 2010-12-29 10:47:43Z saulius 

The following automatic conversions were performed:

'_chemical_melting_point' value '124-127' was changed to '125.5(15)'
- the average value was taken and precision was estimated.

Automatic conversion script
Id: cif_fix_values 1646 2011-03-28 12:23:43Z adriana 

The following automatic conversions were performed:

'_chemical_melting_point' value '124-127' was changed to '125.5(15)'
- the average value was taken and precision was
estimated.

'_symmetry_cell_setting' value 'Monoclinic' changed to
'monoclinic' according to
/home/saulius/struct/CIF-dictionaries/cif_core.dic dictionary named
'cif_core.dic' version 2.4.1 from 2010-06-29.

Automatic conversion script
Id: cif_fix_values 1715 2011-07-08 13:25:40Z adriana 

The following automatic conversions were performed:

'_exptl_crystal_density_meas' value 'not measured' was changed to '?'
- the value is perceived as not measured.

Automatic conversion script
Id: cif_fix_values 3008 2015-01-20 13:52:24Z robertas 
;
_cod_original_cell_volume 1175.1(3)
_cod_original_sg_symbol_H-M 'P 21/c'
_cod_database_code 2200530
_cod_database_fobs_code 2200530

loop_
_symmetry_equiv_pos_as_xyz
'x, y, z'
'-x, y+1/2, -z+1/2'
'-x, -y, -z'
'x, -y-1/2, z-1/2'

loop_
_atom_site_label
_atom_site_fract_x
_atom_site_fract_y
_atom_site_fract_z
_atom_site_U_iso_or_equiv
_atom_site_adp_type
_atom_site_calc_flag
_atom_site_refinement_flags
_atom_site_occupancy
_atom_site_disorder_assembly
_atom_site_disorder_group
_atom_site_type_symbol
O1 .1397(2) .74957(9) .14860(5) .0299(3) Uani d . 1 . . O
O2 -.2213(3) .43274(10) .13297(6) .0443(4) Uani d . 1 . . O
C1 -.1137(4) .52883(14) .13807(7) .0310(4) Uani d . 1 . . C
C2 .0931(3) .57314(14) .09453(7) .0310(4) Uani d . 1 . . C
H2 .1488 .5274 .0611 .037 Uiso calc R 1 . . H
C3 .2090(3) .67804(14) .10033(7) .0270(4) Uani d . 1 . . C
C4 -.0587(3) .71459(13) .19192(7) .0271(4) Uani d . 1 . . C
C5 -.1869(3) .60763(13) .18931(7) .0269(4) Uani d . 1 . . C
C6 -.3861(3) .57969(14) .23574(7) .0299(4) Uani d . 1 . . C
H6 -.4718 .5080 .2349 .036 Uiso calc R 1 . . H
C7 -.4586(3) .65577(14) .28278(7) .0295(4) Uani d . 1 . . C
C8 -.3264(4) .76346(14) .28275(7) .0325(4) Uani d . 1 . . C
H8 -.3748 .8163 .3135 .039 Uiso calc R 1 . . H
C9 -.1273(4) .79302(14) .23852(7) .0326(4) Uani d . 1 . . C
H9 -.0399 .8644 .2398 .039 Uiso calc R 1 . . H
C10 .4199(3) .73010(14) .05827(7) .0280(4) Uani d . 1 . . C
C11 .5532(4) .83208(15) .07408(8) .0371(4) Uani d . 1 . . C
H11 .5062 .8689 .1113 .045 Uiso calc R 1 . . H
C12 .7551(4) .87919(16) .03500(9) .0470(5) Uani d . 1 . . C
H12 .8431 .9475 .0460 .056 Uiso calc R 1 . . H
C13 .8275(4) .82568(16) -.02031(8) .0428(5) Uani d . 1 . . C
H13 .9649 .8575 -.0463 .051 Uiso calc R 1 . . H
C14 .6961(4) .72534(15) -.03687(8) .0385(4) Uani d . 1 . . C
H14 .7444 .6892 -.0742 .046 Uiso calc R 1 . . H
C15 .4930(4) .67802(15) .00156(8) .0347(4) Uani d . 1 . . C
H15 .4032 .6105 -.0103 .042 Uiso calc R 1 . . H
C16 -.6683(4) .62485(15) .33332(8) .0376(4) Uani d . 1 . . C
H16A -.8012 .5698 .3173 .056 Uiso calc R 1 . . H
H16B -.7682 .6923 .3464 .056 Uiso calc R 1 . . H
H16C -.5689 .5927 .3684 .056 Uiso calc R 1 . . H

loop_
_atom_site_aniso_label
_atom_site_aniso_U_11
_atom_site_aniso_U_22
_atom_site_aniso_U_33
_atom_site_aniso_U_12
_atom_site_aniso_U_13
_atom_site_aniso_U_23
O1 .0366(7) .0238(6) .0294(6) -.0026(5) .0080(5) -.0034(4)
O2 .0555(9) .0298(7) .0475(7) -.0131(6) .0152(6) -.0094(6)
C1 .0349(10) .0252(9) .0328(9) .0004(7) .0032(7) -.0013(7)
C2 .0353(10) .0283(9) .0295(8) .0016(7) .0065(7) -.0062(7)
C3 .0291(9) .0276(9) .0245(8) .0046(7) .0019(7) -.0017(6)
C4 .0302(9) .0261(9) .0249(8) .0016(7) .0040(7) .0011(6)
C5 .0289(9) .0242(9) .0276(8) .0018(7) .0020(7) .0004(6)
C6 .0294(9) .0280(9) .0324(9) -.0016(7) .0022(7) .0007(7)
C7 .0275(9) .0325(9) .0287(8) .0039(7) .0012(7) .0039(7)
C8 .0423(11) .0288(9) .0263(8) .0060(8) .0054(8) -.0028(7)
C9 .0423(11) .0242(9) .0313(9) -.0011(7) .0031(8) -.0017(7)
C10 .0296(9) .0263(9) .0282(8) .0031(7) .0008(7) .0025(7)
C11 .0442(11) .0315(10) .0356(9) -.0023(8) .0097(8) -.0050(8)
C12 .0560(13) .0359(11) .0492(11) -.0126(9) .0181(9) -.0044(9)
C13 .0466(12) .0402(11) .0418(10) -.0028(9) .0160(9) .0068(8)
C14 .0489(12) .0370(11) .0297(9) .0051(9) .0090(8) .0011(8)
C15 .0422(11) .0310(10) .0309(8) -.0007(8) .0043(8) -.0022(7)
C16 .0373(11) .0405(11) .0351(9) .0023(8) .0091(8) .0015(8)

loop_
_atom_type_symbol
_atom_type_description
_atom_type_scat_dispersion_real
_atom_type_scat_dispersion_imag
_atom_type_scat_source
C C .0033 .0016 'International Tables Vol C Tables 4.2.6.8 and 6.1.1.4'
H H .0000 .0000 'International Tables Vol C Tables 4.2.6.8 and 6.1.1.4'
O O .0106 .0060 'International Tables Vol C Tables 4.2.6.8 and 6.1.1.4'

loop_
_geom_angle_atom_site_label_1
_geom_angle_atom_site_label_2
_geom_angle_atom_site_label_3
_geom_angle
_geom_angle_publ_flag
C3 O1 C4 119.18(12) n
O2 C1 C2 123.07(15) n
O2 C1 C5 122.52(15) n
C2 C1 C5 114.41(14) n
C3 C2 C1 122.72(14) n
C3 C2 H2 118.6 ?
C1 C2 H2 118.6 ?
C2 C3 O1 121.92(14) n
C2 C3 C10 126.41(14) n
O1 C3 C10 111.67(13) n
O1 C4 C5 122.36(13) n
O1 C4 C9 116.30(14) n
C5 C4 C9 121.34(14) n
C4 C5 C6 118.14(14) n
C4 C5 C1 119.39(14) n
C6 C5 C1 122.47(14) n
C7 C6 C5 121.90(15) n
C7 C6 H6 119.0 ?
C5 C6 H6 119.0 ?
C6 C7 C8 117.75(14) n
C6 C7 C16 121.85(15) n
C8 C7 C16 120.40(14) n
C9 C8 C7 121.87(15) n
C9 C8 H8 119.1 ?
C7 C8 H8 119.1 ?
C8 C9 C4 118.99(15) n
C8 C9 H9 120.5 ?
C4 C9 H9 120.5 ?
C11 C10 C15 118.19(15) n
C11 C10 C3 120.79(14) n
C15 C10 C3 121.03(15) n
C12 C11 C10 120.46(15) n
C12 C11 H11 119.8 ?
C10 C11 H11 119.8 ?
C13 C12 C11 120.51(18) n
C13 C12 H12 119.7 ?
C11 C12 H12 119.7 ?
C14 C13 C12 119.76(16) n
C14 C13 H13 120.1 ?
C12 C13 H13 120.1 ?
C13 C14 C15 120.20(16) n?
C13 C14 H14 119.9 ?
C15 C14 H14 119.9 ?
C14 C15 C10 120.86(16) n
C14 C15 H15 119.6 ?
C10 C15 H15 119.6 ?
C7 C16 H16A 109.5 ?
C7 C16 H16B 109.5 ?
H16A C16 H16B 109.5 ?
C7 C16 H16C 109.5 ?
H16A C16 H16C 109.5 ?
H16B C16 H16C 109.5 ?

loop_
_geom_bond_atom_site_label_1
_geom_bond_atom_site_label_2
_geom_bond_site_symmetry_2
_geom_bond_distance
_geom_bond_publ_flag
O1 C3 . 1.3667(18) n
O1 C4 . 1.3773(18) n
O2 C1 . 1.2365(19) n
C1 C2 . 1.443(2) n
C1 C5 . 1.471(2) n
C2 C3 . 1.347(2) n
C2 H2 . .9300 ?
C3 C10 . 1.471(2) n
C4 C5 . 1.389(2) n
C4 C9 . 1.391(2) n
C5 C6 . 1.404(2) n
C6 C7 . 1.384(2) n
C6 H6 . .9300 ?
C7 C8 . 1.404(2) n
C7 C16 . 1.507(2) n
C8 C9 . 1.375(2) n
C8 H8 . .9300 ?
C9 H9 . .9300 ?
C10 C11 . 1.388(2) n
C10 C15 . 1.398(2) n
C11 C12 . 1.380(2) n
C11 H11 . .9300 ?
C12 C13 . 1.379(2) n
C12 H12 . .9300 ?
C13 C14 . 1.372(3) n
C13 H13 . .9300 ?
C14 C15 . 1.377(2) n
C14 H14 . .9300 ?
C15 H15 . .9300 ?
C16 H16A . .9600 ?
C16 H16B . .9600 ?
C16 H16C . .9600 ?

loop_
_geom_torsion_atom_site_label_1
_geom_torsion_atom_site_label_2
_geom_torsion_atom_site_label_3
_geom_torsion_atom_site_label_4
_geom_torsion
O2 C1 C2 C3 179.85(17)
C5 C1 C2 C3 -.1(2)
C1 C2 C3 O1 .7(3)
C1 C2 C3 C10 -179.86(15)
C4 O1 C3 C2 -1.4(2)
C4 O1 C3 C10 179.06(13)
C3 O1 C4 C5 1.6(2)
C3 O1 C4 C9 -177.71(14)
O1 C4 C5 C6 179.81(14)
C9 C4 C5 C6 -.9(2)
O1 C4 C5 C1 -1.1(2)
C9 C4 C5 C1 178.21(14)
O2 C1 C5 C4 -179.66(16)
C2 C1 C5 C4 .3(2)
O2 C1 C5 C6 -.6(3)
C2 C1 C5 C6 179.39(15)
C4 C5 C6 C7 .8(2)
C1 C5 C6 C7 -178.28(15)
C5 C6 C7 C8 .2(2)
C5 C6 C7 C16 -178.81(15)
C6 C7 C8 C9 -1.2(3)
C16 C7 C8 C9 177.86(15)
C7 C8 C9 C4 1.1(3)
O1 C4 C9 C8 179.32(14)
C5 C4 C9 C8 .0(2)
C2 C3 C10 C11 -170.71(17)
O1 C3 C10 C11 8.8(2)
C2 C3 C10 C15 8.9(3)
O1 C3 C10 C15 -171.61(14)
C15 C10 C11 C12 -.9(3)
C3 C10 C11 C12 178.66(17)
C10 C11 C12 C13 .0(3)
C11 C12 C13 C14 .5(3)
C12 C13 C14 C15 -.1(3)
C13 C14 C15 C10 -.9(3)
C11 C10 C15 C14 1.4(3)
C3 C10 C15 C14 -178.20(16)

loop_
_cod_related_entry_id
_cod_related_entry_database
_cod_related_entry_code
1 ChemSpider 600396
